data_4124589
loop_
_publ_author_name
'Blake, Matthew P.'
'Kaltsoyannis, Nikolas'
'Mountford, Philip'

_publ_section_title
;
 Probing the Limits of Alkaline Earth-Transition Metal Bonding: An
 Experimental and Computational Study.
;
_journal_issue 38
_journal_name_full 'Journal of the American Chemical Society'
_journal_page_first 12352
_journal_page_last 12368
_journal_paper_doi 10.1021/jacs.5b07866
_journal_volume 137
_journal_year 2015
_chemical_formula_moiety 'C124 H140 Co4 O22 P4 Sr2, 1.5 (C4 H8 O)'
_chemical_formula_sum 'C130 H152 Co4 O23.5 P4 Sr2'
_chemical_formula_weight 2625.49
_chemical_name_systematic
;
[Sr{Co(CO)3(PPh3)}2(THF)5]2
;
_space_group_IT_number 2
_symmetry_cell_setting triclinic
_symmetry_space_group_name_Hall '-P 1'
_symmetry_space_group_name_H-M 'P -1'
_atom_sites_solution_hydrogens difmap
_atom_sites_solution_primary direct
_atom_sites_solution_secondary difmap
_cell_angle_alpha 102.3817(17)
_cell_angle_beta 98.1349(17)
_cell_angle_gamma 99.476(2)
_cell_formula_units_Z 1
_cell_length_a 14.1017(3)
_cell_length_b 14.7448(4)
_cell_length_c 16.2679(3)
_cell_measurement_reflns_used 19425
_cell_measurement_temperature 150
_cell_measurement_theta_max 76
_cell_measurement_theta_min 3
_cell_volume 3203.43(13)
_computing_cell_refinement 'CrysAlis, (Oxford Diffraction, 2002)'
_computing_data_collection 'SuperNova, (Oxford Diffraction, 2010)'
_computing_data_reduction 'CrysAlis, (Oxford Diffraction, 2002)'
_computing_molecular_graphics 'CAMERON (Watkin et al., 1996)'
_computing_publication_material 'CRYSTALS (Betteridge et al., 2003)'
_computing_structure_refinement 'CRYSTALS (Betteridge et al., 2003)'
_computing_structure_solution 'SIR92 (Altomare et al., 1994)'
_diffrn_ambient_temperature 150
_diffrn_measured_fraction_theta_full 0.997
_diffrn_measured_fraction_theta_max 0.986
_diffrn_measurement_device Area
_diffrn_measurement_device_type 'Oxford Diffraction SuperNova'
_diffrn_measurement_method \w
_diffrn_radiation_monochromator graphite
_diffrn_radiation_type 'Cu K\a'
_diffrn_radiation_wavelength 1.54184
_diffrn_reflns_av_R_equivalents 0.025
_diffrn_reflns_limit_h_max 17
_diffrn_reflns_limit_h_min -17
_diffrn_reflns_limit_k_max 18
_diffrn_reflns_limit_k_min -18
_diffrn_reflns_limit_l_max 20
_diffrn_reflns_limit_l_min -17
_diffrn_reflns_number 33331
_diffrn_reflns_theta_full 74.270
_diffrn_reflns_theta_max 76.567
_diffrn_reflns_theta_min 3.133
_diffrn_standards_number 0
_exptl_absorpt_coefficient_mu 6.026
_exptl_absorpt_correction_T_max 0.55
_exptl_absorpt_correction_T_min 0.30
_exptl_absorpt_correction_type multi-scan
_exptl_absorpt_process_details 'CrysAlis, (Oxford Diffraction, 2002)'
_exptl_crystal_colour yellow
_exptl_crystal_density_diffrn 1.361
_exptl_crystal_density_method 'not measured'
_exptl_crystal_description block
_exptl_crystal_F_000 1364
_exptl_crystal_size_max 0.100
_exptl_crystal_size_mid 0.100
_exptl_crystal_size_min 0.100
_refine_diff_density_max 2.11
_refine_diff_density_min -0.88
_refine_ls_extinction_method None
_refine_ls_goodness_of_fit_ref 1.1229
_refine_ls_hydrogen_treatment constr
_refine_ls_matrix_type full
_refine_ls_number_parameters 793
_refine_ls_number_reflns 11853
_refine_ls_number_restraints 230
_refine_ls_R_factor_all 0.0563
_refine_ls_R_factor_gt 0.0522
_refine_ls_shift/su_max 0.0022120
_refine_ls_shift/su_mean 0.0000946
_refine_ls_structure_factor_coef F
_refine_ls_weighting_details
;
 Method, part 1, Chebychev polynomial, (Watkin, 1994, Prince, 1982) 
 [weight] = 1.0/[A~0~*T~0~(x)+A~1~*T~1~(x) ... +A~n-1~]*T~n-1~(x)] 
 where A~i~ are the Chebychev coefficients listed below and x= Fcalc/Fmax 
 Method = Robust Weighting (Prince, 1982) 
 W = [weight] * [1-(deltaF/6*sigmaF)^2^]^2^ 
 A~i~ are: 
 12.7 -15.8 3.52 1.85 
;
_refine_ls_weighting_scheme calc
_refine_ls_wR_factor_all 0.0111
_refine_ls_wR_factor_gt 0.0109
_refine_ls_wR_factor_ref 0.0108
_reflns_limit_h_max 17
_reflns_limit_h_min -17
_reflns_limit_k_max 18
_reflns_limit_k_min -18
_reflns_limit_l_max 20
_reflns_limit_l_min 0
_reflns_number_gt 12283
_reflns_number_total 13315
_reflns_threshold_expression I>2.0\s(I)
_oxford_diffrn_Wilson_B_factor 1.73
_oxford_diffrn_Wilson_scale 0.06
_oxford_refine_ls_r_factor_ref 0.0500
_oxford_refine_ls_scale 4.2592(16)
_oxford_reflns_number_all 13264
_oxford_reflns_threshold_expression_ref I>3.0\s(I)
_cod_data_source_file ja5b07866_si_002.cif
_cod_data_source_block compound_17
_cod_depositor_comments
;
The following automatic conversions were performed:

'_symmetry_cell_setting' value 'Triclinic' changed to 'triclinic'
according to
/usr/data/users/saulius/crontab/automatic-downloads/current/ACS/lib/dictionaries/cif_core.dic
dictionary named 'cif_core.dic' version 2.4.2 from 2011-04-26.

'_atom_sites_solution_primary' value 'Direct' changed to 'direct'
according to
/usr/data/users/saulius/crontab/automatic-downloads/current/ACS/lib/dictionaries/cif_core.dic
dictionary named 'cif_core.dic' version 2.4.2 from 2011-04-26.

Automatic conversion script
Id: cif_fix_values 3271 2015-04-21 07:52:19Z andrius 
;
_cod_original_sg_symbol_H-M 'P -1 '
_cod_original_formula_sum 'C130 H152 Co4 O23.50 P4 Sr2'
_cod_database_code 4124589

loop_
_symmetry_equiv_pos_as_xyz
x,y,z
-x,-y,-z

loop_
_atom_site_label
_atom_site_type_symbol
_atom_site_fract_x
_atom_site_fract_y
_atom_site_fract_z
_atom_site_U_iso_or_equiv
_atom_site_occupancy
_atom_site_adp_type
_atom_site_refinement_flags_posn
_atom_site_refinement_flags_adp
Sr1 Sr 0.796666(9) 0.312888(9) 0.776735(8) 0.0189 1.0000 Uani . .
Co1 Co 0.846865(16) 0.621994(16) 1.039497(14) 0.0168 1.0000 Uani . .
Co2 Co 0.763071(17) 0.169046(17) 0.435224(15) 0.0195 1.0000 Uani . .
O1 O 0.83810(9) 0.46870(8) 0.89103(7) 0.0368 1.0000 Uani . .
O2 O 1.03562(8) 0.70369(9) 1.14911(8) 0.0383 1.0000 Uani . .
O3 O 0.71860(9) 0.55780(11) 1.14993(8) 0.0498 1.0000 Uani . .
O4 O 0.78165(10) 0.24075(9) 0.61862(7) 0.0412 1.0000 Uani . .
O5 O 0.91837(10) 0.24736(10) 0.35429(9) 0.0534 1.0000 Uani . .
O6 O 0.74300(10) -0.03605(8) 0.39227(9) 0.0484 1.0000 Uani . .
O7 O 0.61161(7) 0.26627(7) 0.77851(7) 0.0305 1.0000 Uani . U
O8 O 0.70343(7) 0.42097(7) 0.70268(7) 0.0304 1.0000 Uani . U
O9 O 0.92987(8) 0.42453(8) 0.72529(7) 0.0333 1.0000 Uani . U
O10 O 0.77657(7) 0.27726(8) 0.92630(6) 0.0304 1.0000 Uani . U
O11 O 0.77963(12) 0.12757(9) 0.75334(8) 0.0535 1.0000 Uani . .
P1 P 0.78438(2) 0.72821(2) 0.98880(2) 0.0178 1.0000 Uani . .
P2 P 0.63440(2) 0.20819(2) 0.37378(2) 0.0201 1.0000 Uani . .
C1 C 0.84292(11) 0.53120(10) 0.95122(9) 0.0257 1.0000 Uani . .
C2 C 0.96021(11) 0.67359(10) 1.10241(9) 0.0264 1.0000 Uani . .
C3 C 0.76930(10) 0.58473(11) 1.10612(9) 0.0276 1.0000 Uani . .
C4 C 0.81896(10) 0.84931(10) 1.05677(9) 0.0213 1.0000 Uani . .
C5 C 0.79884(11) 0.86340(11) 1.13998(10) 0.0289 1.0000 Uani . .
C6 C 0.82919(12) 0.95148(11) 1.19707(10) 0.0360 1.0000 Uani . .
C7 C 0.88102(12) 1.02627(11) 1.17327(11) 0.0353 1.0000 Uani . .
C8 C 0.90196(12) 1.01318(11) 1.09146(11) 0.0356 1.0000 Uani . .
C9 C 0.87001(12) 0.92544(11) 1.03259(10) 0.0302 1.0000 Uani . .
C10 C 0.65046(10) 0.70788(10) 0.96853(8) 0.0210 1.0000 Uani . .
C11 C 0.59834(11) 0.61440(10) 0.95323(9) 0.0255 1.0000 Uani . .
C12 C 0.49717(11) 0.59373(11) 0.93487(10) 0.0303 1.0000 Uani . .
C13 C 0.44642(11) 0.66571(12) 0.93060(10) 0.0320 1.0000 Uani . .
C14 C 0.49611(11) 0.75833(11) 0.94523(10) 0.0304 1.0000 Uani . .
C15 C 0.59782(10) 0.77969(10) 0.96551(9) 0.0257 1.0000 Uani . .
C16 C 0.81296(10) 0.74632(9) 0.88573(8) 0.0216 1.0000 Uani . .
C17 C 0.90270(10) 0.72964(10) 0.86631(9) 0.0256 1.0000 Uani . .
C18 C 0.93050(11) 0.74307(11) 0.79052(10) 0.0298 1.0000 Uani . .
C19 C 0.86868(12) 0.77222(12) 0.73284(10) 0.0334 1.0000 Uani . .
C20 C 0.77889(12) 0.78889(13) 0.75060(10) 0.0380 1.0000 Uani . .
C21 C 0.75124(12) 0.77574(12) 0.82688(10) 0.0318 1.0000 Uani . .
C22 C 0.77457(11) 0.21307(10) 0.54375(9) 0.0261 1.0000 Uani . .
C23 C 0.85715(11) 0.21729(11) 0.38746(10) 0.0310 1.0000 Uani . .
C24 C 0.74872(11) 0.04567(11) 0.40856(9) 0.0299 1.0000 Uani . .
C25 C 0.57449(10) 0.13240(10) 0.26720(8) 0.0228 1.0000 Uani . .
C26 C 0.47349(10) 0.11297(10) 0.23760(9) 0.0258 1.0000 Uani . .
C27 C 0.43256(11) 0.04993(11) 0.15977(9) 0.0305 1.0000 Uani . .
C28 C 0.49132(12) 0.00508(11) 0.10941(10) 0.0327 1.0000 Uani . .
C29 C 0.59153(12) 0.02412(11) 0.13786(10) 0.0333 1.0000 Uani . .
C30 C 0.63259(11) 0.08766(11) 0.21592(9) 0.0287 1.0000 Uani . .
C31 C 0.65161(11) 0.32826(10) 0.35685(9) 0.0246 1.0000 Uani . .
C32 C 0.59648(13) 0.35455(11) 0.29156(10) 0.0344 1.0000 Uani . .
C33 C 0.61026(15) 0.44902(12) 0.28625(11) 0.0446 1.0000 Uani . .
C34 C 0.67922(14) 0.51764(12) 0.34624(11) 0.0429 1.0000 Uani . .
C35 C 0.73478(13) 0.49262(12) 0.41124(11) 0.0381 1.0000 Uani . .
C36 C 0.72223(12) 0.39845(11) 0.41599(10) 0.0324 1.0000 Uani . .
C37 C 0.52903(10) 0.20644(10) 0.42903(8) 0.0218 1.0000 Uani . .
C38 C 0.50445(12) 0.13033(11) 0.46524(10) 0.0328 1.0000 Uani . .
C39 C 0.42505(12) 0.12345(13) 0.50695(12) 0.0394 1.0000 Uani . .
C40 C 0.37051(11) 0.19278(13) 0.51513(10) 0.0355 1.0000 Uani . .
C41 C 0.39461(11) 0.26998(12) 0.48030(10) 0.0336 1.0000 Uani . .
C42 C 0.47240(10) 0.27592(11) 0.43670(10) 0.0279 1.0000 Uani . .
C43 C 0.56566(12) 0.33664(14) 0.82666(12) 0.0426 1.0000 Uani D U
C44 C 0.4570(3) 0.3027(3) 0.7939(4) 0.0550 0.5000 Uani D U
C441 C 0.4661(3) 0.2824(3) 0.8303(3) 0.0454 0.5000 Uani D U
C45 C 0.4493(3) 0.1965(3) 0.7786(4) 0.0530 0.5000 Uani D U
C451 C 0.4411(3) 0.2111(4) 0.7446(3) 0.0490 0.5000 Uani D U
C46 C 0.53763(11) 0.18111(13) 0.73856(12) 0.0404 1.0000 Uani D U
C47 C 0.62844(12) 0.38595(12) 0.62703(11) 0.0402 1.0000 Uani D U
C48 C 0.59448(15) 0.47069(13) 0.60516(14) 0.0535 1.0000 Uani D U
C49 C 0.6786(2) 0.5525(2) 0.6484(2) 0.0524 0.7000 Uani D U
C491 C 0.6347(5) 0.5528(4) 0.6825(4) 0.0580 0.3000 Uani D U
C50 C 0.72054(15) 0.52271(12) 0.72696(12) 0.0478 1.0000 Uani D U
C51 C 0.92800(15) 0.42940(15) 0.63714(12) 0.0521 1.0000 Uani D U
C52 C 0.9987(3) 0.5203(3) 0.6437(3) 0.0493 0.5000 Uani D U
C521 C 1.0158(4) 0.5002(5) 0.6315(2) 0.0599 0.5000 Uani D U
C53 C 1.07476(13) 0.52693(16) 0.72135(11) 0.0517 1.0000 Uani D U
C54 C 1.00848(12) 0.49801(12) 0.78047(11) 0.0390 1.0000 Uani D U
C55 C 0.70689(12) 0.19792(12) 0.93432(11) 0.0359 1.0000 Uani D U
C56 C 0.75200(14) 0.16629(14) 1.01041(13) 0.0522 1.0000 Uani D U
C57 C 0.8095(3) 0.2576(3) 1.0688(2) 0.0405 0.5000 Uani D U
C571 C 0.8440(3) 0.2402(3) 1.0502(3) 0.0497 0.5000 Uani D U
C58 C 0.83246(13) 0.32212(12) 1.01039(10) 0.0373 1.0000 Uani D U
C59 C 0.72987(14) 0.05514(12) 0.67858(12) 0.0412 1.0000 Uani . .
C60 C 0.80881(16) 0.00729(14) 0.64656(14) 0.0546 1.0000 Uani . .
C61 C 0.88815(16) 0.02756(18) 0.72544(18) 0.0677 1.0000 Uani . .
C62 C 0.84621(19) 0.08181(15) 0.79642(15) 0.0657 1.0000 Uani . .
O101 O 0.82846(15) 0.72100(15) 0.40822(12) 0.0652 0.7500 Uani D U
C101 C 0.8955(2) 0.7591(2) 0.48940(18) 0.0704 0.7500 Uani D U
C102 C 0.9369(2) 0.8594(2) 0.48785(19) 0.0749 0.7500 Uani D U
C103 C 0.9510(2) 0.8413(2) 0.39604(18) 0.0716 0.7500 Uani D U
C104 C 0.8659(2) 0.7647(2) 0.34381(17) 0.0698 0.7500 Uani D U
H51 H 0.7643 0.8117 1.1572 0.0356 1.0000 Uiso R .
H61 H 0.8139 0.9604 1.2529 0.0434 1.0000 Uiso R .
H71 H 0.9026 1.0864 1.2127 0.0427 1.0000 Uiso R .
H81 H 0.9382 1.0645 1.0750 0.0435 1.0000 Uiso R .
H91 H 0.8832 0.9174 0.9761 0.0371 1.0000 Uiso R .
H111 H 0.6333 0.5648 0.9552 0.0302 1.0000 Uiso R .
H121 H 0.4629 0.5303 0.9260 0.0365 1.0000 Uiso R .
H131 H 0.3770 0.6512 0.9171 0.0383 1.0000 Uiso R .
H141 H 0.4608 0.8073 0.9413 0.0369 1.0000 Uiso R .
H151 H 0.6319 0.8436 0.9774 0.0306 1.0000 Uiso R .
H171 H 0.9453 0.7086 0.9056 0.0313 1.0000 Uiso R .
H181 H 0.9924 0.7324 0.7787 0.0363 1.0000 Uiso R .
H191 H 0.8874 0.7809 0.6808 0.0401 1.0000 Uiso R .
H201 H 0.7359 0.8088 0.7107 0.0470 1.0000 Uiso R .
H211 H 0.6898 0.7874 0.8391 0.0384 1.0000 Uiso R .
H261 H 0.4329 0.1439 0.2712 0.0318 1.0000 Uiso R .
H271 H 0.3638 0.0369 0.1407 0.0365 1.0000 Uiso R .
H281 H 0.4631 -0.0383 0.0560 0.0392 1.0000 Uiso R .
H291 H 0.6322 -0.0064 0.1041 0.0404 1.0000 Uiso R .
H301 H 0.7015 0.1011 0.2347 0.0353 1.0000 Uiso R .
H321 H 0.5492 0.3076 0.2499 0.0418 1.0000 Uiso R .
H331 H 0.5714 0.4663 0.2417 0.0530 1.0000 Uiso R .
H341 H 0.6888 0.5818 0.3425 0.0510 1.0000 Uiso R .
H351 H 0.7816 0.5398 0.4531 0.0469 1.0000 Uiso R .
H361 H 0.7622 0.3813 0.4599 0.0387 1.0000 Uiso R .
H381 H 0.5426 0.0826 0.4610 0.0379 1.0000 Uiso R .
H391 H 0.4083 0.0704 0.5302 0.0486 1.0000 Uiso R .
H401 H 0.3170 0.1886 0.5445 0.0416 1.0000 Uiso R .
H411 H 0.3577 0.3186 0.4864 0.0412 1.0000 Uiso R .
H421 H 0.4872 0.3279 0.4116 0.0345 1.0000 Uiso R .
H471 H 0.6540 0.3535 0.5809 0.0508 1.0000 Uiso R .
H472 H 0.5755 0.3442 0.6381 0.0508 1.0000 Uiso R .
H541 H 1.0427 0.4739 0.8229 0.0488 1.0000 Uiso R .
H542 H 0.9837 0.5506 0.8074 0.0488 1.0000 Uiso R .
H551 H 0.6471 0.2165 0.9435 0.0436 1.0000 Uiso R .
H552 H 0.6951 0.1480 0.8840 0.0436 1.0000 Uiso R .
H591 H 0.6819 0.0111 0.6933 0.0504 1.0000 Uiso R .
H592 H 0.6994 0.0825 0.6367 0.0504 1.0000 Uiso R .
H601 H 0.7851 -0.0589 0.6245 0.0670 1.0000 Uiso R .
H602 H 0.8327 0.0339 0.6034 0.0670 1.0000 Uiso R .
H611 H 0.9009 -0.0299 0.7376 0.0825 1.0000 Uiso R .
H612 H 0.9468 0.0643 0.7179 0.0825 1.0000 Uiso R .
H621 H 0.8962 0.1276 0.8365 0.0843 1.0000 Uiso R .
H622 H 0.8130 0.0403 0.8251 0.0843 1.0000 Uiso R .
H1011 H 0.9450 0.7233 0.4960 0.0825 0.7500 Uiso R .
H1012 H 0.8604 0.7602 0.5352 0.0825 0.7500 Uiso R .
H1021 H 0.9974 0.8840 0.5264 0.0857 0.7500 Uiso R .
H1022 H 0.8933 0.9014 0.4991 0.0857 0.7500 Uiso R .
H1031 H 0.9524 0.8975 0.3763 0.0842 0.7500 Uiso R .
H1032 H 1.0103 0.8198 0.3909 0.0842 0.7500 Uiso R .
H1041 H 0.8860 0.7198 0.3021 0.0830 0.7500 Uiso R .
H1042 H 0.8175 0.7917 0.3165 0.0830 0.7500 Uiso R .
H501 H 0.7886 0.5487 0.7436 0.0570 1.0000 Uiso R .
H502 H 0.6883 0.5432 0.7729 0.0570 1.0000 Uiso R .
H481 H 0.5371 0.4799 0.6274 0.0662 1.0000 Uiso R .
H482 H 0.5821 0.4642 0.5450 0.0662 1.0000 Uiso R .
H491 H 0.6566 0.6103 0.6636 0.0640 0.7000 Uiso R .
H492 H 0.7256 0.5592 0.6125 0.0640 0.7000 Uiso R .
H4911 H 0.6588 0.6067 0.6626 0.0668 0.3000 Uiso R .
H4912 H 0.5883 0.5675 0.7176 0.0668 0.3000 Uiso R .
H581 H 0.9002 0.3312 1.0078 0.0470 1.0000 Uiso R .
H582 H 0.8160 0.3817 1.0312 0.0470 1.0000 Uiso R .
H561 H 0.7931 0.1232 0.9943 0.0631 1.0000 Uiso R .
H562 H 0.7032 0.1376 1.0368 0.0631 1.0000 Uiso R .
H571 H 0.8680 0.2475 1.0990 0.0501 0.5000 Uiso R .
H572 H 0.7721 0.2843 1.1084 0.0501 0.5000 Uiso R .
H5711 H 0.8480 0.2594 1.1104 0.0607 0.5000 Uiso R .
H5712 H 0.9006 0.2163 1.0384 0.0607 0.5000 Uiso R .
H511 H 0.9476 0.3761 0.6051 0.0643 1.0000 Uiso R .
H512 H 0.8643 0.4328 0.6112 0.0643 1.0000 Uiso R .
H531 H 1.1122 0.5895 0.7435 0.0614 1.0000 Uiso R .
H532 H 1.1173 0.4841 0.7095 0.0614 1.0000 Uiso R .
H521 H 1.0274 0.5164 0.5939 0.0625 0.5000 Uiso R .
H522 H 0.9679 0.5735 0.6515 0.0625 0.5000 Uiso R .
H5211 H 1.0514 0.4732 0.5904 0.0731 0.5000 Uiso R .
H5212 H 0.9964 0.5544 0.6173 0.0731 0.5000 Uiso R .
H461 H 0.5591 0.1272 0.7516 0.0507 1.0000 Uiso R .
H462 H 0.5239 0.1727 0.6782 0.0507 1.0000 Uiso R .
H431 H 0.5820 0.3403 0.8861 0.0516 1.0000 Uiso R .
H432 H 0.5864 0.3972 0.8164 0.0516 1.0000 Uiso R .
H441 H 0.4212 0.3237 0.8371 0.0661 0.5000 Uiso R .
H442 H 0.4353 0.3230 0.7441 0.0661 0.5000 Uiso R .
H451 H 0.4499 0.1746 0.8294 0.0638 0.5000 Uiso R .
H452 H 0.3911 0.1652 0.7388 0.0638 0.5000 Uiso R .
H4411 H 0.4693 0.2516 0.8760 0.0572 0.5000 Uiso R .
H4412 H 0.4200 0.3226 0.8359 0.0572 0.5000 Uiso R .
H4511 H 0.3910 0.1592 0.7440 0.0593 0.5000 Uiso R .
H4512 H 0.4217 0.2397 0.6996 0.0593 0.5000 Uiso R .

loop_
_atom_site_aniso_label
_atom_site_aniso_U_11
_atom_site_aniso_U_22
_atom_site_aniso_U_33
_atom_site_aniso_U_23
_atom_site_aniso_U_13
_atom_site_aniso_U_12
Sr1 0.01810(6) 0.02010(6) 0.01679(6) 0.00193(5) 0.00179(5) 0.00395(5)
Co1 0.01729(11) 0.01740(11) 0.01616(11) 0.00396(9) 0.00287(9) 0.00505(9)
Co2 0.01800(11) 0.02418(13) 0.01602(11) 0.00373(9) 0.00387(9) 0.00392(9)
O1 0.0552(7) 0.0272(5) 0.0256(6) -0.0005(5) 0.0084(5) 0.0095(5)
O2 0.0203(5) 0.0481(7) 0.0432(7) 0.0148(5) -0.0044(5) 0.0013(5)
O3 0.0355(7) 0.0725(9) 0.0439(7) 0.0282(7) 0.0120(6) -0.0043(6)
O4 0.0635(8) 0.0347(6) 0.0194(6) -0.0012(5) 0.0056(5) 0.0045(6)
O5 0.0402(7) 0.0651(9) 0.0620(9) 0.0264(7) 0.0252(6) 0.0026(6)
O6 0.0671(9) 0.0292(7) 0.0544(8) 0.0085(6) 0.0322(7) 0.0090(6)
O7 0.0234(5) 0.0334(6) 0.0341(6) 0.0066(5) 0.0062(4) 0.0051(4)
O8 0.0317(5) 0.0257(5) 0.0302(5) 0.0071(4) -0.0057(4) 0.0053(4)
O9 0.0309(6) 0.0365(6) 0.0303(6) 0.0094(5) 0.0063(4) -0.0018(5)
O10 0.0296(5) 0.0341(6) 0.0235(5) 0.0090(4) 0.0012(4) -0.0048(4)
O11 0.0874(10) 0.0324(7) 0.0350(7) -0.0016(5) -0.0058(6) 0.0239(7)
P1 0.01788(16) 0.01825(15) 0.01760(15) 0.00436(12) 0.00398(12) 0.00436(13)
P2 0.02012(16) 0.02196(17) 0.01766(16) 0.00397(13) 0.00404(13) 0.00331(13)
C1 0.0287(7) 0.0240(7) 0.0265(7) 0.0088(6) 0.0056(6) 0.0072(6)
C2 0.0278(8) 0.0292(7) 0.0283(7) 0.0125(6) 0.0110(6) 0.0107(6)
C3 0.0237(7) 0.0336(8) 0.0248(7) 0.0108(6) 0.0017(6) 0.0015(6)
C4 0.0188(6) 0.0224(7) 0.0227(7) 0.0034(5) 0.0046(5) 0.0067(5)
C5 0.0322(8) 0.0272(7) 0.0261(7) 0.0035(6) 0.0081(6) 0.0043(6)
C6 0.0408(9) 0.0357(9) 0.0271(8) -0.0043(7) 0.0062(7) 0.0108(7)
C7 0.0330(8) 0.0249(8) 0.0391(9) -0.0072(6) -0.0003(7) 0.0058(6)
C8 0.0360(9) 0.0201(7) 0.0469(10) 0.0046(7) 0.0087(7) -0.0010(6)
C9 0.0345(8) 0.0248(7) 0.0317(8) 0.0067(6) 0.0119(6) 0.0023(6)
C10 0.0196(6) 0.0253(7) 0.0186(6) 0.0055(5) 0.0053(5) 0.0040(5)
C11 0.0245(7) 0.0255(7) 0.0258(7) 0.0070(6) 0.0017(6) 0.0047(6)
C12 0.0243(7) 0.0316(8) 0.0317(8) 0.0094(6) 0.0007(6) -0.0018(6)
C13 0.0201(7) 0.0439(9) 0.0318(8) 0.0104(7) 0.0043(6) 0.0044(6)
C14 0.0257(7) 0.0379(8) 0.0298(8) 0.0070(6) 0.0064(6) 0.0133(7)
C15 0.0235(7) 0.0276(7) 0.0274(7) 0.0068(6) 0.0066(6) 0.0073(6)
C16 0.0231(7) 0.0207(7) 0.0217(7) 0.0053(5) 0.0065(5) 0.0040(6)
C17 0.0249(7) 0.0260(7) 0.0276(7) 0.0078(6) 0.0073(6) 0.0061(6)
C18 0.0301(8) 0.0315(8) 0.0303(8) 0.0069(6) 0.0155(6) 0.0055(6)
C19 0.0392(9) 0.0363(8) 0.0263(8) 0.0090(6) 0.0131(7) 0.0044(7)
C20 0.0385(9) 0.0558(11) 0.0270(8) 0.0194(7) 0.0077(7) 0.0161(8)
C21 0.0289(8) 0.0430(9) 0.0284(8) 0.0139(7) 0.0082(6) 0.0113(7)
C22 0.0293(8) 0.0245(7) 0.0227(7) 0.0051(6) 0.0018(6) 0.0033(6)
C23 0.0249(8) 0.0377(9) 0.0316(8) 0.0106(7) 0.0062(6) 0.0059(7)
C24 0.0324(8) 0.0373(9) 0.0241(7) 0.0092(6) 0.0129(6) 0.0098(7)
C25 0.0265(7) 0.0223(7) 0.0194(6) 0.0067(5) 0.0029(5) 0.0029(5)
C26 0.0255(7) 0.0278(7) 0.0236(7) 0.0070(6) 0.0031(6) 0.0042(6)
C27 0.0304(8) 0.0310(8) 0.0261(8) 0.0097(6) -0.0018(6) -0.0025(6)
C28 0.0453(9) 0.0269(8) 0.0212(7) 0.0051(6) 0.0013(6) -0.0014(7)
C29 0.0402(9) 0.0341(8) 0.0240(8) 0.0019(6) 0.0082(7) 0.0079(7)
C30 0.0280(8) 0.0335(8) 0.0240(7) 0.0052(6) 0.0061(6) 0.0055(6)
C31 0.0264(7) 0.0262(7) 0.0225(7) 0.0056(6) 0.0106(6) 0.0041(6)
C32 0.0505(10) 0.0264(8) 0.0242(7) 0.0090(6) 0.0024(7) 0.0023(7)
C33 0.0700(13) 0.0348(9) 0.0323(9) 0.0155(7) 0.0098(8) 0.0101(9)
C34 0.0620(12) 0.0269(8) 0.0448(10) 0.0142(7) 0.0210(9) 0.0058(8)
C35 0.0408(9) 0.0270(8) 0.0414(9) 0.0030(7) 0.0120(7) -0.0042(7)
C36 0.0323(8) 0.0297(8) 0.0319(8) 0.0037(6) 0.0068(7) 0.0012(6)
C37 0.0217(7) 0.0250(7) 0.0172(6) 0.0032(5) 0.0031(5) 0.0029(6)
C38 0.0344(8) 0.0320(8) 0.0384(9) 0.0137(7) 0.0156(7) 0.0101(7)
C39 0.0360(9) 0.0427(10) 0.0479(10) 0.0228(8) 0.0188(8) 0.0066(8)
C40 0.0247(8) 0.0514(10) 0.0313(8) 0.0096(7) 0.0105(6) 0.0066(7)
C41 0.0233(7) 0.0415(9) 0.0383(9) 0.0085(7) 0.0086(6) 0.0116(7)
C42 0.0239(7) 0.0294(8) 0.0305(7) 0.0084(6) 0.0039(6) 0.0052(6)
C43 0.0382(9) 0.0467(10) 0.0448(10) 0.0068(8) 0.0146(8) 0.0135(8)
C44 0.035(2) 0.065(3) 0.070(3) 0.017(3) 0.013(2) 0.0209(19)
C441 0.0308(19) 0.071(3) 0.033(2) 0.005(2) 0.0106(16) 0.0111(19)
C45 0.026(2) 0.058(3) 0.071(3) 0.015(3) 0.008(2) 0.0003(18)
C451 0.027(2) 0.076(3) 0.037(2) 0.008(2) 0.0001(18) 0.0047(19)
C46 0.0261(8) 0.0414(9) 0.0466(10) 0.0038(8) 0.0012(7) 0.0005(7)
C47 0.0386(9) 0.0361(9) 0.0388(9) 0.0097(7) -0.0128(7) 0.0036(7)
C48 0.0489(11) 0.0462(11) 0.0588(12) 0.0078(9) -0.0159(9) 0.0196(9)
C49 0.0621(19) 0.0283(13) 0.0608(19) 0.0151(13) -0.0153(15) 0.0091(14)
C491 0.055(4) 0.038(3) 0.071(4) 0.005(3) -0.022(3) 0.020(3)
C50 0.0575(11) 0.0262(8) 0.0519(11) 0.0084(8) -0.0116(9) 0.0064(8)
C51 0.0542(12) 0.0634(12) 0.0335(9) 0.0122(8) 0.0120(8) -0.0064(10)
C52 0.057(3) 0.050(3) 0.041(2) 0.013(2) 0.026(2) -0.007(2)
C521 0.063(3) 0.065(3) 0.042(3) 0.008(2) 0.019(2) -0.015(3)
C53 0.0397(10) 0.0540(11) 0.0581(12) 0.0131(9) 0.0158(9) -0.0049(9)
C54 0.0314(8) 0.0384(9) 0.0444(10) 0.0130(7) 0.0013(7) -0.0001(7)
C55 0.0296(8) 0.0400(9) 0.0379(9) 0.0174(7) 0.0045(7) -0.0022(7)
C56 0.0429(10) 0.0573(12) 0.0588(12) 0.0367(10) -0.0030(9) -0.0021(9)
C57 0.036(2) 0.055(2) 0.033(2) 0.0168(17) 0.0012(16) 0.0123(18)
C571 0.050(3) 0.050(2) 0.045(3) 0.024(2) -0.016(2) 0.004(2)
C58 0.0393(9) 0.0407(9) 0.0276(8) 0.0080(7) -0.0007(7) 0.0020(7)
C59 0.0475(10) 0.0286(8) 0.0427(10) 0.0028(7) 0.0070(8) 0.0023(7)
C60 0.0659(13) 0.0404(11) 0.0593(13) 0.0041(9) 0.0266(10) 0.0134(10)
C61 0.0441(12) 0.0683(15) 0.1024(19) 0.0384(14) 0.0231(12) 0.0125(11)
C62 0.0924(18) 0.0396(11) 0.0595(13) 0.0106(10) -0.0117(12) 0.0214(11)
O101 0.0590(10) 0.0655(11) 0.0717(11) 0.0293(9) 0.0066(8) 0.0025(9)
C101 0.0573(12) 0.0750(14) 0.0768(14) 0.0199(12) 0.0062(11) 0.0108(11)
C102 0.0603(13) 0.0755(14) 0.0872(15) 0.0222(13) 0.0028(12) 0.0151(12)
C103 0.0579(13) 0.0713(14) 0.0899(15) 0.0295(13) 0.0106(12) 0.0145(12)
C104 0.0650(13) 0.0690(13) 0.0793(14) 0.0265(12) 0.0096(11) 0.0164(11)

loop_
_atom_type_symbol
_atom_type_scat_dispersion_real
_atom_type_scat_dispersion_imag
_atom_type_scat_Cromer_Mann_a1
_atom_type_scat_Cromer_Mann_b1
_atom_type_scat_Cromer_Mann_a2
_atom_type_scat_Cromer_Mann_b2
_atom_type_scat_Cromer_Mann_a3
_atom_type_scat_Cromer_Mann_b3
_atom_type_scat_Cromer_Mann_a4
_atom_type_scat_Cromer_Mann_b4
_atom_type_scat_Cromer_Mann_c
_atom_type_scat_source
C 0.0181 0.0091 2.3100 20.8439 1.0200 10.2075 1.5886 0.5687 0.8650 51.6512 0.2156 'International Tables Vol C 4.2.6.8 and 6.1.1.4'
H 0.0000 0.0000 0.4930 10.5109 0.3229 26.1257 0.1402 3.1424 0.0408 57.7998 0.0030 'International Tables Vol C 4.2.6.8 and 6.1.1.4'
O 0.0492 0.0322 3.0485 13.2771 2.2868 5.7011 1.5463 0.3239 0.8670 32.9089 0.2508 'International Tables Vol C 4.2.6.8 and 6.1.1.4'
P 0.2955 0.4335 6.4345 1.9067 4.1791 27.1570 1.7800 0.5260 1.4908 68.1645 1.1149 'International Tables Vol C 4.2.6.8 and 6.1.1.4'
Co -2.3653 3.6143 12.2841 4.2791 7.3409 0.2784 4.0034 13.5359 2.3488 71.1692 1.0118 'International Tables Vol C 4.2.6.8 and 6.1.1.4'
Sr -0.3528 1.8200 17.5663 1.5564 9.8184 14.0988 5.4220 0.1664 2.6694 132.3760 2.5064 'International Tables Vol C 4.2.6.8 and 6.1.1.4'

loop_
_geom_angle_atom_site_label_1
_geom_angle_site_symmetry_1
_geom_angle_atom_site_label_2
_geom_angle_atom_site_label_3
_geom_angle
_geom_angle_publ_flag
O2 2_767 Sr1 O1 81.46(4) yes
O2 2_767 Sr1 O4 107.00(4) yes
O1 . Sr1 O4 143.93(4) yes
O2 2_767 Sr1 O7 141.11(4) yes
O1 . Sr1 O7 99.17(4) yes
O4 . Sr1 O7 95.19(4) yes
O2 2_767 Sr1 O8 144.77(3) yes
O1 . Sr1 O8 77.82(3) yes
O4 . Sr1 O8 75.96(4) yes
O7 . Sr1 O8 70.90(3) yes
O2 2_767 Sr1 O9 73.25(4) yes
O1 . Sr1 O9 74.60(4) yes
O4 . Sr1 O9 74.64(4) yes
O7 . Sr1 O9 144.80(3) yes
O8 . Sr1 O9 73.94(3) yes
O2 2_767 Sr1 O10 72.13(4) yes
O1 . Sr1 O10 70.97(3) yes
O4 . Sr1 O10 145.08(4) yes
O7 . Sr1 O10 71.48(3) yes
O8 . Sr1 O10 125.55(4) yes
O2 2_767 Sr1 O11 76.82(4) yes
O1 . Sr1 O11 143.32(4) yes
O4 . Sr1 O11 71.62(4) yes
O7 . Sr1 O11 80.64(4) yes
O8 . Sr1 O11 134.18(4) yes
O9 . Sr1 O10 133.89(3) yes
O9 . Sr1 O11 125.07(4) yes
O10 . Sr1 O11 74.37(4) yes
P1 . Co1 C1 105.20(5) yes
P1 . Co1 C2 109.60(5) yes
C1 . Co1 C2 117.04(7) yes
P1 . Co1 C3 105.91(5) yes
C1 . Co1 C3 110.87(7) yes
C2 . Co1 C3 107.68(7) yes
P2 . Co2 C22 107.30(5) yes
P2 . Co2 C23 103.61(5) yes
C22 . Co2 C23 116.12(7) yes
P2 . Co2 C24 109.25(5) yes
C22 . Co2 C24 111.46(7) yes
C23 . Co2 C24 108.66(7) yes
Sr1 . O1 C1 166.24(11) yes
Sr1 2_767 O2 C2 152.72(11) yes
Sr1 . O4 C22 175.45(11) yes
Sr1 . O7 C43 117.98(9) yes
Sr1 . O7 C46 133.30(9) yes
C43 . O7 C46 108.71(12) yes
Sr1 . O8 C47 123.88(8) yes
Sr1 . O8 C50 126.50(9) yes
C47 . O8 C50 109.56(12) yes
Sr1 . O9 C51 124.28(9) yes
Sr1 . O9 C54 125.91(9) yes
C51 . O9 C54 109.41(12) yes
Sr1 . O10 C55 122.44(9) yes
Sr1 . O10 C58 130.20(9) yes
C55 . O10 C58 107.16(11) yes
Sr1 . O11 C59 127.51(10) yes
Sr1 . O11 C62 125.10(12) yes
C59 . O11 C62 103.70(13) yes
Co1 . P1 C4 115.72(4) yes
Co1 . P1 C10 115.39(5) yes
C4 . P1 C10 102.47(6) yes
Co1 . P1 C16 117.22(4) yes
C4 . P1 C16 101.77(6) yes
C10 . P1 C16 102.02(6) yes
Co2 . P2 C25 116.35(5) yes
Co2 . P2 C31 115.97(5) yes
C25 . P2 C31 103.61(6) yes
Co2 . P2 C37 117.11(5) yes
C25 . P2 C37 100.20(6) yes
C31 . P2 C37 101.12(6) yes
O1 . C1 Co1 178.55(13) yes
O2 . C2 Co1 174.68(13) yes
O3 . C3 Co1 178.25(15) yes
P1 . C4 C5 117.32(11) yes
P1 . C4 C9 123.75(11) yes
C5 . C4 C9 118.74(13) yes
C4 . C5 C6 120.61(15) yes
C4 . C5 H51 119.3 no
C6 . C5 H51 120.1 no
C5 . C6 C7 120.44(15) yes
C5 . C6 H61 119.8 no
C7 . C6 H61 119.8 no
C6 . C7 C8 119.55(14) yes
C6 . C7 H71 120.4 no
C8 . C7 H71 120.0 no
C7 . C8 C9 120.70(15) yes
C7 . C8 H81 119.7 no
C9 . C8 H81 119.6 no
C8 . C9 C4 119.93(14) yes
C8 . C9 H91 120.2 no
C4 . C9 H91 119.8 no
P1 . C10 C11 117.91(10) yes
P1 . C10 C15 123.67(11) yes
C11 . C10 C15 118.40(13) yes
C10 . C11 C12 120.87(14) yes
C10 . C11 H111 119.2 no
C12 . C11 H111 119.9 no
C11 . C12 C13 119.81(15) yes
C11 . C12 H121 119.9 no
C13 . C12 H121 120.3 no
C12 . C13 C14 120.40(14) yes
C12 . C13 H131 119.7 no
C14 . C13 H131 119.9 no
C13 . C14 C15 119.96(14) yes
C13 . C14 H141 120.0 no
C15 . C14 H141 120.1 no
C10 . C15 C14 120.52(14) yes
C10 . C15 H151 119.5 no
C14 . C15 H151 120.0 no
P1 . C16 C17 117.42(10) yes
P1 . C16 C21 124.22(11) yes
C17 . C16 C21 118.36(13) yes
C16 . C17 C18 121.03(14) yes
C16 . C17 H171 119.3 no
C18 . C17 H171 119.7 no
C17 . C18 C19 119.99(14) yes
C17 . C18 H181 120.0 no
C19 . C18 H181 120.0 no
C18 . C19 C20 120.02(14) yes
C18 . C19 H191 120.0 no
C20 . C19 H191 120.0 no
C19 . C20 C21 119.93(14) yes
C19 . C20 H201 120.2 no
C21 . C20 H201 119.9 no
C20 . C21 C16 120.67(14) yes
C20 . C21 H211 119.9 no
C16 . C21 H211 119.4 no
O4 . C22 Co2 178.09(13) yes
O5 . C23 Co2 178.40(15) yes
O6 . C24 Co2 177.31(15) yes
P2 . C25 C26 123.56(11) yes
P2 . C25 C30 117.98(11) yes
C26 . C25 C30 118.34(13) yes
C25 . C26 C27 120.62(14) yes
C25 . C26 H261 119.5 no
C27 . C26 H261 119.9 no
C26 . C27 C28 120.50(14) yes
C26 . C27 H271 119.8 no
C28 . C27 H271 119.7 no
C27 . C28 C29 119.40(14) yes
C27 . C28 H281 120.4 no
C29 . C28 H281 120.2 no
C28 . C29 C30 120.05(15) yes
C28 . C29 H291 120.0 no
C30 . C29 H291 119.9 no
C25 . C30 C29 121.08(14) yes
C25 . C30 H301 119.3 no
C29 . C30 H301 119.6 no
P2 . C31 C32 124.34(11) yes
P2 . C31 C36 117.43(11) yes
C32 . C31 C36 118.17(14) yes
C31 . C32 C33 120.73(15) yes
C31 . C32 H321 119.5 no
C33 . C32 H321 119.8 no
C32 . C33 C34 120.22(16) yes
C32 . C33 H331 119.9 no
C34 . C33 H331 119.8 no
C33 . C34 C35 119.75(15) yes
C33 . C34 H341 120.3 no
C35 . C34 H341 120.0 no
C34 . C35 C36 120.18(15) yes
C34 . C35 H351 119.9 no
C36 . C35 H351 119.9 no
C31 . C36 C35 120.93(15) yes
C31 . C36 H361 119.3 no
C35 . C36 H361 119.8 no
P2 . C37 C38 117.51(11) yes
P2 . C37 C42 124.38(11) yes
C38 . C37 C42 118.11(13) yes
C37 . C38 C39 120.82(15) yes
C37 . C38 H381 119.2 no
C39 . C38 H381 120.0 no
C38 . C39 C40 120.65(15) yes
C38 . C39 H391 119.8 no
C40 . C39 H391 119.5 no
C39 . C40 C41 119.40(15) yes
C39 . C40 H401 120.6 no
C41 . C40 H401 120.0 no
C40 . C41 C42 120.12(15) yes
C40 . C41 H411 119.8 no
C42 . C41 H411 120.1 no
C37 . C42 C41 120.87(15) yes
C37 . C42 H421 119.5 no
C41 . C42 H421 119.6 no
O7 . C43 C44 105.5(2) yes
O7 . C43 C441 104.8(2) yes
C44 . C43 C441 27.7(2) yes
O7 . C43 H431 109.8 no
C44 . C43 H431 111.5 no
C441 . C43 H431 86.4 no
O7 . C43 H432 110.7 no
C44 . C43 H432 109.8 no
C441 . C43 H432 132.2 no
H431 . C43 H432 109.5 no
C43 . C44 C45 100.3(3) yes
C43 . C44 H441 110.6 no
C45 . C44 H441 109.6 no
C43 . C44 H442 112.5 no
C45 . C44 H442 114.1 no
H441 . C44 H442 109.5 no
C43 . C441 C451 101.7(3) yes
C43 . C441 H4411 111.4 no
C451 . C441 H4411 111.1 no
C43 . C441 H4412 111.5 no
C451 . C441 H4412 111.5 no
H4411 . C441 H4412 109.5 no
C44 . C45 C46 102.7(3) yes
C44 . C45 H451 113.4 no
C46 . C45 H451 112.0 no
C44 . C45 H452 109.2 no
C46 . C45 H452 109.9 no
H451 . C45 H452 109.5 no
C441 . C451 C46 101.2(3) yes
C441 . C451 H4511 111.6 no
C46 . C451 H4511 111.6 no
C441 . C451 H4512 111.3 no
C46 . C451 H4512 111.5 no
H4511 . C451 H4512 109.5 no
C45 . C46 C451 24.4(2) yes
C45 . C46 O7 104.8(2) yes
C451 . C46 O7 105.1(2) yes
C45 . C46 H461 109.7 no
C451 . C46 H461 129.4 no
O7 . C46 H461 110.2 no
C45 . C46 H462 111.8 no
C451 . C46 H462 89.7 no
O7 . C46 H462 110.8 no
H461 . C46 H462 109.5 no
O8 . C47 C48 106.90(13) yes
O8 . C47 H471 110.4 no
C48 . C47 H471 109.8 no
O8 . C47 H472 110.1 no
C48 . C47 H472 110.2 no
H471 . C47 H472 109.5 no
C47 . C48 C49 104.01(16) yes
C47 . C48 C491 106.4(3) yes
C49 . C48 C491 34.1(3) yes
C47 . C48 H481 110.7 no
C49 . C48 H481 110.4 no
C491 . C48 H481 78.2 no
C47 . C48 H482 111.4 no
C49 . C48 H482 110.8 no
C491 . C48 H482 134.8 no
H481 . C48 H482 109.5 no
C48 . C49 C50 102.69(19) yes
C48 . C49 H491 111.5 no
C50 . C49 H491 111.3 no
C48 . C49 H492 110.8 no
C50 . C49 H492 111.0 no
H491 . C49 H492 109.5 no
C48 . C491 C50 103.2(3) yes
C48 . C491 H4911 107.9 no
C50 . C491 H4911 108.1 no
C48 . C491 H4912 114.0 no
C50 . C491 H4912 113.9 no
H4911 . C491 H4912 109.5 no
C49 . C50 C491 34.2(3) yes
C49 . C50 O8 105.77(16) yes
C491 . C50 O8 107.7(3) yes
C49 . C50 H501 110.4 no
C491 . C50 H501 134.7 no
O8 . C50 H501 110.6 no
C49 . C50 H502 110.3 no
C491 . C50 H502 78.1 no
O8 . C50 H502 110.3 no
H501 . C50 H502 109.5 no
O9 . C51 C52 103.9(2) yes
O9 . C51 C521 109.72(18) yes
C52 . C51 C521 17.0(5) yes
O9 . C51 H511 111.2 no
C52 . C51 H511 111.7 no
C521 . C51 H511 94.8 no
O9 . C51 H512 110.5 no
C52 . C51 H512 110.0 no
C521 . C51 H512 120.1 no
H511 . C51 H512 109.5 no
C51 . C52 C53 103.2(2) yes
C51 . C52 H521 110.6 no
C53 . C52 H521 110.6 no
C51 . C52 H522 111.8 no
C53 . C52 H522 111.0 no
H521 . C52 H522 109.5 no
C51 . C521 C53 103.1(2) yes
C51 . C521 H5211 111.6 no
C53 . C521 H5211 112.0 no
C51 . C521 H5212 110.6 no
C53 . C521 H5212 109.9 no
H5211 . C521 H5212 109.5 no
C52 . C53 C521 16.9(5) yes
C52 . C53 C54 99.5(2) yes
C521 . C53 C54 108.2(2) yes
C52 . C53 H531 111.8 no
C521 . C53 H531 119.1 no
C54 . C53 H531 112.2 no
C52 . C53 H532 112.0 no
C521 . C53 H532 95.1 no
C54 . C53 H532 111.6 no
H531 . C53 H532 109.5 no
C53 . C54 O9 104.88(14) yes
C53 . C54 H541 110.6 no
O9 . C54 H541 110.7 no
C53 . C54 H542 110.3 no
O9 . C54 H542 110.8 no
H541 . C54 H542 109.5 no
O10 . C55 C56 106.39(12) yes
O10 . C55 H551 110.3 no
C56 . C55 H551 110.3 no
O10 . C55 H552 110.1 no
C56 . C55 H552 110.3 no
H551 . C55 H552 109.5 no
C55 . C56 C57 102.6(2) yes
C55 . C56 C571 105.10(18) yes
C57 . C56 C571 25.6(2) yes
C55 . C56 H561 111.1 no
C57 . C56 H561 111.5 no
C571 . C56 H561 87.3 no
C55 . C56 H562 111.3 no
C57 . C56 H562 110.8 no
C571 . C56 H562 129.8 no
H561 . C56 H562 109.5 no
C56 . C57 C58 105.1(2) yes
C56 . C57 H571 110.2 no
C58 . C57 H571 110.7 no
C56 . C57 H572 110.9 no
C58 . C57 H572 110.4 no
H571 . C57 H572 109.5 no
C56 . C571 C58 104.6(2) yes
C56 . C571 H5711 110.0 no
C58 . C571 H5711 110.0 no
C56 . C571 H5712 111.0 no
C58 . C571 H5712 111.7 no
H5711 . C571 H5712 109.5 no
C57 . C58 C571 25.5(2) yes
C57 . C58 O10 108.09(18) yes
C571 . C58 O10 103.7(2) yes
C57 . C58 H581 109.7 no
C571 . C58 H581 88.5 no
O10 . C58 H581 109.2 no
C57 . C58 H582 110.0 no
C571 . C58 H582 132.7 no
O10 . C58 H582 110.3 no
H581 . C58 H582 109.5 no
O11 . C59 C60 104.88(15) yes
O11 . C59 H591 110.4 no
C60 . C59 H591 110.5 no
O11 . C59 H592 110.5 no
C60 . C59 H592 111.1 no
H591 . C59 H592 109.5 no
C59 . C60 C61 103.88(16) yes
C59 . C60 H601 110.9 no
C61 . C60 H601 111.2 no
C59 . C60 H602 110.6 no
C61 . C60 H602 110.7 no
H601 . C60 H602 109.5 no
C60 . C61 C62 104.44(18) yes
C60 . C61 H611 110.5 no
C62 . C61 H611 110.4 no
C60 . C61 H612 111.0 no
C62 . C61 H612 110.9 no
H611 . C61 H612 109.5 no
C61 . C62 O11 104.00(19) yes
C61 . C62 H621 110.8 no
O11 . C62 H621 110.4 no
C61 . C62 H622 111.1 no
O11 . C62 H622 110.9 no
H621 . C62 H622 109.5 no
C101 . O101 C104 108.9(2) yes
O101 . C101 C102 104.4(2) yes
O101 . C101 H1011 111.9 no
C102 . C101 H1011 112.1 no
O101 . C101 H1012 109.8 no
C102 . C101 H1012 109.0 no
H1011 . C101 H1012 109.5 no
C101 . C102 C103 98.4(2) yes
C101 . C102 H1021 111.8 no
C103 . C102 H1021 111.5 no
C101 . C102 H1022 113.5 no
C103 . C102 H1022 111.9 no
H1021 . C102 H1022 109.5 no
C102 . C103 C104 107.2(2) yes
C102 . C103 H1031 110.3 no
C104 . C103 H1031 110.3 no
C102 . C103 H1032 110.3 no
C104 . C103 H1032 109.2 no
H1031 . C103 H1032 109.5 no
C103 . C104 O101 103.0(2) yes
C103 . C104 H1041 112.0 no
O101 . C104 H1041 111.2 no
C103 . C104 H1042 110.6 no
O101 . C104 H1042 110.4 no
H1041 . C104 H1042 109.5 no

loop_
_geom_bond_atom_site_label_1
_geom_bond_atom_site_label_2
_geom_bond_site_symmetry_2
_geom_bond_distance
_geom_bond_publ_flag
Sr1 O2 2_767 2.5724(10) yes
Sr1 O1 . 2.5486(11) yes
Sr1 O4 . 2.5280(10) yes
Sr1 O7 . 2.5928(10) yes
Sr1 O8 . 2.6048(10) yes
Sr1 O9 . 2.6375(10) yes
Sr1 O10 . 2.6401(10) yes
Sr1 O11 . 2.6422(12) yes
Co1 P1 . 2.1707(4) yes
Co1 C1 . 1.7281(14) yes
Co1 C2 . 1.7274(15) yes
Co1 C3 . 1.7510(14) yes
Co2 P2 . 2.1687(4) yes
Co2 C22 . 1.7197(14) yes
Co2 C23 . 1.7572(15) yes
Co2 C24 . 1.7475(16) yes
O1 C1 . 1.1773(18) yes
O2 C2 . 1.1732(18) yes
O3 C3 . 1.1614(19) yes
O4 C22 . 1.1828(19) yes
O5 C23 . 1.158(2) yes
O6 C24 . 1.1635(19) yes
O7 C43 . 1.458(2) yes
O7 C46 . 1.4540(19) yes
O8 C47 . 1.4418(18) yes
O8 C50 . 1.4368(19) yes
O9 C51 . 1.448(2) yes
O9 C54 . 1.4540(19) yes
O10 C55 . 1.4403(18) yes
O10 C58 . 1.4371(18) yes
O11 C59 . 1.438(2) yes
O11 C62 . 1.433(2) yes
P1 C4 . 1.8337(14) yes
P1 C10 . 1.8331(14) yes
P1 C16 . 1.8421(13) yes
P2 C25 . 1.8472(14) yes
P2 C31 . 1.8320(15) yes
P2 C37 . 1.8417(14) yes
C4 C5 . 1.401(2) yes
C4 C9 . 1.391(2) yes
C5 C6 . 1.386(2) yes
C5 H51 . 0.950 no
C6 C7 . 1.378(3) yes
C6 H61 . 0.950 no
C7 C8 . 1.384(2) yes
C7 H71 . 0.950 no
C8 C9 . 1.396(2) yes
C8 H81 . 0.950 no
C9 H91 . 0.950 no
C10 C11 . 1.4035(19) yes
C10 C15 . 1.395(2) yes
C11 C12 . 1.384(2) yes
C11 H111 . 0.950 no
C12 C13 . 1.382(2) yes
C12 H121 . 0.950 no
C13 C14 . 1.382(2) yes
C13 H131 . 0.950 no
C14 C15 . 1.392(2) yes
C14 H141 . 0.950 no
C15 H151 . 0.950 no
C16 C17 . 1.3942(19) yes
C16 C21 . 1.389(2) yes
C17 C18 . 1.389(2) yes
C17 H171 . 0.950 no
C18 C19 . 1.375(2) yes
C18 H181 . 0.950 no
C19 C20 . 1.387(2) yes
C19 H191 . 0.950 no
C20 C21 . 1.395(2) yes
C20 H201 . 0.950 no
C21 H211 . 0.950 no
C25 C26 . 1.398(2) yes
C25 C30 . 1.392(2) yes
C26 C27 . 1.383(2) yes
C26 H261 . 0.950 no
C27 C28 . 1.391(2) yes
C27 H271 . 0.950 no
C28 C29 . 1.385(2) yes
C28 H281 . 0.950 no
C29 C30 . 1.389(2) yes
C29 H291 . 0.950 no
C30 H301 . 0.950 no
C31 C32 . 1.387(2) yes
C31 C36 . 1.397(2) yes
C32 C33 . 1.397(2) yes
C32 H321 . 0.950 no
C33 C34 . 1.381(3) yes
C33 H331 . 0.950 no
C34 C35 . 1.377(3) yes
C34 H341 . 0.950 no
C35 C36 . 1.391(2) yes
C35 H351 . 0.950 no
C36 H361 . 0.950 no
C37 C38 . 1.393(2) yes
C37 C42 . 1.395(2) yes
C38 C39 . 1.390(2) yes
C38 H381 . 0.950 no
C39 C40 . 1.372(2) yes
C39 H391 . 0.950 no
C40 C41 . 1.391(2) yes
C40 H401 . 0.950 no
C41 C42 . 1.389(2) yes
C41 H411 . 0.950 no
C42 H421 . 0.950 no
C43 C44 . 1.512(4) yes
C43 C441 . 1.513(3) yes
C43 H431 . 0.950 no
C43 H432 . 0.950 no
C44 C45 . 1.514(4) yes
C44 H441 . 0.950 no
C44 H442 . 0.950 no
C441 C451 . 1.511(4) yes
C441 H4411 . 0.950 no
C441 H4412 . 0.950 no
C45 C46 . 1.512(4) yes
C45 H451 . 0.950 no
C45 H452 . 0.950 no
C451 C46 . 1.508(4) yes
C451 H4511 . 0.950 no
C451 H4512 . 0.950 no
C46 H461 . 0.950 no
C46 H462 . 0.950 no
C47 C48 . 1.502(2) yes
C47 H471 . 0.950 no
C47 H472 . 0.950 no
C48 C49 . 1.512(3) yes
C48 C491 . 1.513(4) yes
C48 H481 . 0.950 no
C48 H482 . 0.950 no
C49 C50 . 1.512(3) yes
C49 H491 . 0.950 no
C49 H492 . 0.950 no
C491 C50 . 1.500(4) yes
C491 H4911 . 0.950 no
C491 H4912 . 0.950 no
C50 H501 . 0.950 no
C50 H502 . 0.950 no
C51 C52 . 1.507(3) yes
C51 C521 . 1.510(3) yes
C51 H511 . 0.950 no
C51 H512 . 0.950 no
C52 C53 . 1.512(3) yes
C52 H521 . 0.950 no
C52 H522 . 0.950 no
C521 C53 . 1.512(3) yes
C521 H5211 . 0.950 no
C521 H5212 . 0.950 no
C53 C54 . 1.5099(19) yes
C53 H531 . 0.950 no
C53 H532 . 0.950 no
C54 H541 . 0.950 no
C54 H542 . 0.950 no
C55 C56 . 1.509(2) yes
C55 H551 . 0.950 no
C55 H552 . 0.950 no
C56 C57 . 1.499(4) yes
C56 C571 . 1.512(4) yes
C56 H561 . 0.950 no
C56 H562 . 0.950 no
C57 C58 . 1.511(4) yes
C57 H571 . 0.950 no
C57 H572 . 0.950 no
C571 C58 . 1.509(4) yes
C571 H5711 . 0.950 no
C571 H5712 . 0.950 no
C58 H581 . 0.950 no
C58 H582 . 0.950 no
C59 C60 . 1.508(3) yes
C59 H591 . 0.950 no
C59 H592 . 0.950 no
C60 C61 . 1.519(3) yes
C60 H601 . 0.950 no
C60 H602 . 0.950 no
C61 C62 . 1.509(4) yes
C61 H611 . 0.950 no
C61 H612 . 0.950 no
C62 H621 . 0.950 no
C62 H622 . 0.950 no
O101 C101 . 1.4515(18) yes
O101 C104 . 1.4575(18) yes
C101 C102 . 1.5049(19) yes
C101 H1011 . 0.950 no
C101 H1012 . 0.950 no
C102 C103 . 1.5073(19) yes
C102 H1021 . 0.950 no
C102 H1022 . 0.950 no
C103 C104 . 1.5142(18) yes
C103 H1031 . 0.950 no
C103 H1032 . 0.950 no
C104 H1041 . 0.950 no
C104 H1042 . 0.950 no
